data_2233445
loop_
_publ_author_name
'Liu, Xuan'
'Tang, Jianhong'
'Huang, Yunqiao'
'Zhang, Huawei'
'Li, Jiarong'

_publ_section_title
;
 2-Amino-5-methyl-6-methylsulfanyl-4-phenylbenzene-1,3-dicarbonitrile
;
_journal_coeditor_code FY2026
_journal_issue 2
_journal_name_full 'Acta Crystallographica Section E'
_journal_page_first o449
_journal_paper_doi 10.1107/S1600536811055243
_journal_volume 68
_journal_year 2012
_chemical_formula_iupac 'C16 H13 N3 S'
_chemical_formula_moiety 'C16 H13 N3 S'
_chemical_formula_sum 'C16 H13 N3 S'
_chemical_formula_weight 279.35
_chemical_melting_point 502
_chemical_name_systematic
;
2-Amino-5-methyl-6-methylsulfanyl-4-phenylbenzene-1,3-dicarbonitrile
;
_space_group_IT_number 2
_symmetry_cell_setting triclinic
_symmetry_space_group_name_Hall '-P 1'
_symmetry_space_group_name_H-M 'P -1'
_atom_sites_solution_hydrogens geom
_atom_sites_solution_primary direct
_atom_sites_solution_secondary difmap
_audit_creation_method SHELXL-97
_cell_angle_alpha 65.843(7)
_cell_angle_beta 68.362(8)
_cell_angle_gamma 88.754(10)
_cell_formula_units_Z 2
_cell_length_a 8.959(2)
_cell_length_b 9.123(2)
_cell_length_c 10.1240(19)
_cell_measurement_reflns_used 2338
_cell_measurement_temperature 153(2)
_cell_measurement_theta_max 29.105
_cell_measurement_theta_min 2.400
_cell_volume 693.6(3)
_computing_cell_refinement 'CrystalClear (Rigaku, 2008)'
_computing_data_collection 'CrystalClear (Rigaku, 2008)'
_computing_data_reduction 'CrystalClear (Rigaku, 2008)'
_computing_molecular_graphics 'Mercury (Macrae <i>et al.</i>, 2006)'
_computing_publication_material 'publCIF (Westrip, 2010)'
_computing_structure_refinement 'SHELXL97 (Sheldrick, 2008)'
_computing_structure_solution 'SHELXS97 (Sheldrick, 2008)'
_diffrn_ambient_temperature 153(2)
_diffrn_detector_area_resol_mean 28.5714
_diffrn_measured_fraction_theta_full 0.963
_diffrn_measured_fraction_theta_max 0.963
_diffrn_measurement_device_type 'Rigaku AFC10/Saturn724+'
_diffrn_measurement_method '\f and \w scans'
_diffrn_radiation_monochromator graphite
_diffrn_radiation_source 'rotating anode'
_diffrn_radiation_type MoK\a
_diffrn_radiation_wavelength 0.71073
_diffrn_reflns_av_R_equivalents 0.0232
_diffrn_reflns_av_sigmaI/netI 0.0419
_diffrn_reflns_limit_h_max 12
_diffrn_reflns_limit_h_min -12
_diffrn_reflns_limit_k_max 11
_diffrn_reflns_limit_k_min -12
_diffrn_reflns_limit_l_max 13
_diffrn_reflns_limit_l_min -12
_diffrn_reflns_number 7468
_diffrn_reflns_theta_full 29.12
_diffrn_reflns_theta_max 29.12
_diffrn_reflns_theta_min 2.48
_diffrn_standards_decay_% 0
_diffrn_standards_interval_count 0
_diffrn_standards_interval_time 0
_diffrn_standards_number 0
_exptl_absorpt_coefficient_mu 0.226
_exptl_absorpt_correction_T_max 0.9850
_exptl_absorpt_correction_T_min 0.8961
_exptl_absorpt_correction_type multi-scan
_exptl_absorpt_process_details '(CrystalClear; Rigaku, 2008)'
_exptl_crystal_colour colourless
_exptl_crystal_density_diffrn 1.338
_exptl_crystal_density_method 'not measured'
_exptl_crystal_description chunk
_exptl_crystal_F_000 292
_exptl_crystal_size_max 0.50
_exptl_crystal_size_mid 0.18
_exptl_crystal_size_min 0.07
_refine_diff_density_max 0.418
_refine_diff_density_min -0.222
_refine_ls_extinction_method none
_refine_ls_goodness_of_fit_ref 1.002
_refine_ls_hydrogen_treatment mixed
_refine_ls_matrix_type full
_refine_ls_number_parameters 191
_refine_ls_number_reflns 3601
_refine_ls_number_restraints 0
_refine_ls_restrained_S_all 1.002
_refine_ls_R_factor_all 0.0482
_refine_ls_R_factor_gt 0.0374
_refine_ls_shift/su_max 0.001
_refine_ls_shift/su_mean 0.000
_refine_ls_structure_factor_coef Fsqd
_refine_ls_weighting_details 'calc w=1/[\s^2^(Fo^2^)+(0.0451P)^2^+0.0600P] where P=(Fo^2^+2Fc^2^)/3'
_refine_ls_weighting_scheme calc
_refine_ls_wR_factor_gt 0.0895
_refine_ls_wR_factor_ref 0.0922
_reflns_number_gt 2825
_reflns_number_total 3601
_reflns_threshold_expression I>2sigma(I)
_cod_data_source_file fy2026.cif
_cod_data_source_block I
_cod_database_code 2233445
_cod_database_fobs_code 2233445

loop_
_symmetry_equiv_pos_as_xyz
'x, y, z'
'-x, -y, -z'

loop_
_atom_site_type_symbol
_atom_site_label
_atom_site_fract_x
_atom_site_fract_y
_atom_site_fract_z
_atom_site_U_iso_or_equiv
_atom_site_adp_type
_atom_site_calc_flag
_atom_site_refinement_flags
_atom_site_occupancy
_atom_site_symmetry_multiplicity
S S1 0.29042(4) -0.05634(4) 0.85224(4) 0.02678(11) Uani d . 1 1
N N1 0.60522(14) 0.56001(14) 0.06550(13) 0.0283(3) Uani d . 1 1
N N2 0.29233(14) 0.23632(15) 0.29819(14) 0.0249(3) Uani d . 1 1
N N3 0.01854(14) -0.04570(15) 0.65642(14) 0.0303(3) Uani d . 1 1
C C1 0.51849(14) 0.31928(15) 0.34085(14) 0.0172(3) Uani d . 1 1
C C2 0.37070(14) 0.21875(15) 0.39343(14) 0.0177(3) Uani d . 1 1
C C3 0.30635(14) 0.10607(15) 0.55414(14) 0.0181(3) Uani d . 1 1
C C4 0.38693(15) 0.09060(15) 0.65317(14) 0.0189(3) Uani d . 1 1
C C5 0.53818(15) 0.18480(15) 0.59641(14) 0.0192(3) Uani d . 1 1
C C6 0.60130(14) 0.30197(15) 0.43875(14) 0.0174(2) Uani d . 1 1
C C7 0.75896(14) 0.41104(15) 0.36946(14) 0.0182(3) Uani d . 1 1
C C8 0.78192(16) 0.51184(16) 0.43512(16) 0.0235(3) Uani d . 1 1
H H8 0.6965 0.5123 0.5249 0.028 Uiso calc R 1 1
C C9 0.92966(17) 0.61171(16) 0.36943(17) 0.0272(3) Uani d . 1 1
H H9 0.9448 0.6805 0.4144 0.033 Uiso calc R 1 1
C C10 1.05420(16) 0.61142(17) 0.23934(17) 0.0296(3) Uani d . 1 1
H H10 1.1552 0.6794 0.1954 0.035 Uiso calc R 1 1
C C11 1.03249(16) 0.51254(18) 0.17277(16) 0.0289(3) Uani d . 1 1
H H11 1.1184 0.5127 0.0829 0.035 Uiso calc R 1 1
C C12 0.88490(15) 0.41272(16) 0.23729(15) 0.0225(3) Uani d . 1 1
H H12 0.8700 0.3453 0.1909 0.027 Uiso calc R 1 1
C C13 0.57249(14) 0.45223(15) 0.18627(14) 0.0194(3) Uani d . 1 1
C C14 0.14689(15) 0.01656(15) 0.61603(14) 0.0213(3) Uani d . 1 1
C C15 0.63082(17) 0.15707(17) 0.70024(16) 0.0271(3) Uani d . 1 1
H H15A 0.7477 0.1832 0.6354 0.033 Uiso calc R 1 1
H H15B 0.6043 0.0430 0.7777 0.033 Uiso calc R 1 1
H H15C 0.6006 0.2270 0.7551 0.033 Uiso calc R 1 1
C C16 0.2306(2) 0.0743(2) 0.95114(17) 0.0398(4) Uani d . 1 1
H H16A 0.3277 0.1310 0.9427 0.048 Uiso calc R 1 1
H H16B 0.1618 0.0086 1.0625 0.048 Uiso calc R 1 1
H H16C 0.1699 0.1541 0.9019 0.048 Uiso calc R 1 1
H H2A 0.205(2) 0.169(2) 0.330(2) 0.039(5) Uiso d . 1 1
H H2B 0.333(2) 0.301(2) 0.201(2) 0.035(5) Uiso d . 1 1

loop_
_atom_site_aniso_label
_atom_site_aniso_U_11
_atom_site_aniso_U_22
_atom_site_aniso_U_33
_atom_site_aniso_U_12
_atom_site_aniso_U_13
_atom_site_aniso_U_23
S1 0.03045(19) 0.02449(19) 0.01632(16) -0.00576(13) -0.00669(13) -0.00220(13)
N1 0.0253(6) 0.0297(7) 0.0223(6) -0.0050(5) -0.0090(5) -0.0039(5)
N2 0.0217(5) 0.0272(6) 0.0187(6) -0.0074(5) -0.0089(5) -0.0020(5)
N3 0.0267(6) 0.0311(7) 0.0247(6) -0.0071(5) -0.0085(5) -0.0050(5)
C1 0.0158(5) 0.0164(6) 0.0158(6) -0.0001(4) -0.0033(4) -0.0061(5)
C2 0.0173(6) 0.0166(6) 0.0179(6) 0.0012(5) -0.0058(5) -0.0073(5)
C3 0.0167(5) 0.0167(6) 0.0176(6) -0.0012(4) -0.0043(5) -0.0065(5)
C4 0.0204(6) 0.0170(6) 0.0148(6) -0.0006(5) -0.0050(5) -0.0044(5)
C5 0.0188(6) 0.0185(6) 0.0196(6) 0.0016(5) -0.0076(5) -0.0076(5)
C6 0.0152(5) 0.0169(6) 0.0190(6) 0.0014(4) -0.0044(5) -0.0087(5)
C7 0.0153(5) 0.0170(6) 0.0199(6) 0.0018(4) -0.0075(5) -0.0053(5)
C8 0.0205(6) 0.0237(7) 0.0272(7) 0.0036(5) -0.0086(5) -0.0126(6)
C9 0.0278(7) 0.0197(7) 0.0382(8) 0.0016(5) -0.0191(6) -0.0107(6)
C10 0.0211(6) 0.0280(8) 0.0297(7) -0.0061(5) -0.0133(6) 0.0002(6)
C11 0.0172(6) 0.0395(8) 0.0192(6) -0.0005(6) -0.0036(5) -0.0055(6)
C12 0.0201(6) 0.0262(7) 0.0192(6) 0.0025(5) -0.0073(5) -0.0084(5)
C13 0.0156(5) 0.0222(7) 0.0205(6) -0.0007(5) -0.0068(5) -0.0094(5)
C14 0.0232(6) 0.0193(7) 0.0172(6) -0.0013(5) -0.0070(5) -0.0046(5)
C15 0.0262(7) 0.0279(8) 0.0243(7) -0.0018(6) -0.0132(6) -0.0054(6)
C16 0.0481(10) 0.0412(10) 0.0213(7) 0.0046(7) -0.0064(7) -0.0119(7)

loop_
_atom_type_symbol
_atom_type_description
_atom_type_scat_dispersion_real
_atom_type_scat_dispersion_imag
_atom_type_scat_source
C C 0.0033 0.0016 'International Tables Vol C Tables 4.2.6.8 and 6.1.1.4'
H H 0.0000 0.0000 'International Tables Vol C Tables 4.2.6.8 and 6.1.1.4'
N N 0.0061 0.0033 'International Tables Vol C Tables 4.2.6.8 and 6.1.1.4'
S S 0.1246 0.1234 'International Tables Vol C Tables 4.2.6.8 and 6.1.1.4'

loop_
_geom_angle_atom_site_label_1
_geom_angle_atom_site_label_2
_geom_angle_atom_site_label_3
_geom_angle
C4 S1 C16 100.64(7)
C2 N2 H2A 120.8(11)
C2 N2 H2B 122.4(11)
H2A N2 H2B 116.0(15)
C6 C1 C2 122.37(11)
C6 C1 C13 120.51(10)
C2 C1 C13 116.82(11)
N2 C2 C3 122.31(11)
N2 C2 C1 121.85(11)
C3 C2 C1 115.74(11)
C4 C3 C2 122.01(11)
C4 C3 C14 120.70(11)
C2 C3 C14 117.08(11)
C3 C4 C5 121.35(11)
C3 C4 S1 116.68(9)
C5 C4 S1 121.96(10)
C6 C5 C4 117.56(11)
C6 C5 C15 121.49(11)
C4 C5 C15 120.93(11)
C1 C6 C5 120.81(10)
C1 C6 C7 117.86(11)
C5 C6 C7 121.33(11)
C12 C7 C8 119.20(11)
C12 C7 C6 119.83(11)
C8 C7 C6 120.97(11)
C9 C8 C7 120.08(13)
C9 C8 H8 120.0
C7 C8 H8 120.0
C10 C9 C8 120.28(13)
C10 C9 H9 119.9
C8 C9 H9 119.9
C9 C10 C11 120.13(12)
C9 C10 H10 119.9
C11 C10 H10 119.9
C10 C11 C12 120.00(13)
C10 C11 H11 120.0
C12 C11 H11 120.0
C11 C12 C7 120.30(13)
C11 C12 H12 119.8
C7 C12 H12 119.8
N1 C13 C1 175.53(13)
N3 C14 C3 175.06(14)
C5 C15 H15A 109.5
C5 C15 H15B 109.5
H15A C15 H15B 109.5
C5 C15 H15C 109.5
H15A C15 H15C 109.5
H15B C15 H15C 109.5
S1 C16 H16A 109.5
S1 C16 H16B 109.5
H16A C16 H16B 109.5
S1 C16 H16C 109.5
H16A C16 H16C 109.5
H16B C16 H16C 109.5

loop_
_geom_bond_atom_site_label_1
_geom_bond_atom_site_label_2
_geom_bond_distance
S1 C4 1.7778(13)
S1 C16 1.8064(16)
N1 C13 1.1453(16)
N2 C2 1.3477(16)
N2 H2A 0.872(17)
N2 H2B 0.849(17)
N3 C14 1.1417(16)
C1 C6 1.4025(17)
C1 C2 1.4181(15)
C1 C13 1.4380(16)
C2 C3 1.4147(16)
C3 C4 1.3999(17)
C3 C14 1.4395(16)
C4 C5 1.4062(16)
C5 C6 1.4051(17)
C5 C15 1.5082(18)
C6 C7 1.4955(16)
C7 C12 1.3908(18)
C7 C8 1.3926(18)
C8 C9 1.3898(17)
C8 H8 0.9500
C9 C10 1.378(2)
C9 H9 0.9500
C10 C11 1.381(2)
C10 H10 0.9500
C11 C12 1.3904(17)
C11 H11 0.9500
C12 H12 0.9500
C15 H15A 0.9800
C15 H15B 0.9800
C15 H15C 0.9800
C16 H16A 0.9800
C16 H16B 0.9800
C16 H16C 0.9800

loop_
_geom_hbond_atom_site_label_D
_geom_hbond_atom_site_label_H
_geom_hbond_atom_site_label_A
_geom_hbond_site_symmetry_A
_geom_hbond_distance_DH
_geom_hbond_distance_HA
_geom_hbond_distance_DA
_geom_hbond_angle_DHA
_geom_hbond_publ_flag
N2 H2B N1 2_665 0.849(17) 2.305(17) 3.1360(17) 166.2(14) y
N2 H2A N3 2_556 0.872(17) 2.253(18) 3.0993(17) 163.4(15) y

loop_
_geom_torsion_atom_site_label_1
_geom_torsion_atom_site_label_2
_geom_torsion_atom_site_label_3
_geom_torsion_atom_site_label_4
_geom_torsion
C6 C1 C2 N2 -179.89(13)
C13 C1 C2 N2 6.36(19)
C6 C1 C2 C3 3.76(19)
C13 C1 C2 C3 -169.99(11)
N2 C2 C3 C4 -178.76(13)
C1 C2 C3 C4 -2.42(19)
N2 C2 C3 C14 -3.88(19)
C1 C2 C3 C14 172.45(12)
C2 C3 C4 C5 -1.3(2)
C14 C3 C4 C5 -175.95(12)
C2 C3 C4 S1 179.95(10)
C14 C3 C4 S1 5.26(17)
C16 S1 C4 C3 -109.99(12)
C16 S1 C4 C5 71.23(13)
C3 C4 C5 C6 3.7(2)
S1 C4 C5 C6 -177.62(10)
C3 C4 C5 C15 -174.62(13)
S1 C4 C5 C15 4.11(18)
C2 C1 C6 C5 -1.4(2)
C13 C1 C6 C5 172.08(12)
C2 C1 C6 C7 178.04(12)
C13 C1 C6 C7 -8.43(18)
C4 C5 C6 C1 -2.33(19)
C15 C5 C6 C1 175.93(12)
C4 C5 C6 C7 178.20(12)
C15 C5 C6 C7 -3.54(19)
C1 C6 C7 C12 -57.24(17)
C5 C6 C7 C12 122.25(14)
C1 C6 C7 C8 122.61(14)
C5 C6 C7 C8 -57.90(17)
C12 C7 C8 C9 -0.5(2)
C6 C7 C8 C9 179.67(13)
C7 C8 C9 C10 -0.1(2)
C8 C9 C10 C11 0.4(2)
C9 C10 C11 C12 -0.2(2)
C10 C11 C12 C7 -0.4(2)
C8 C7 C12 C11 0.7(2)
C6 C7 C12 C11 -179.41(12)

loop_
_cod_related_entry_id
_cod_related_entry_database
_cod_related_entry_code
1 ChemSpider 23270332
